data_1569383
loop_
_publ_author_name
'L&#xf6;we, Pawel'
'W&#xfc;nsche, Marius A'
'Purtscher, Felix R. S.'
'Gamper, Jakob'
'Hofer, Thomas S.'
'Wilm, Lukas F. B.'
'R&#xf6;thel, Maike B'
'Dielmann, Fabian'

_publ_section_title
;
 Terminal methylene phosphonium ions: precursors for transient
 monosubstituted phosphinocarbenes.
;
_journal_issue 29
_journal_name_full 'Chemical science'
_journal_page_first 7928
_journal_page_last 7935
_journal_paper_doi 10.1039/d3sc02899b
_journal_volume 14
_journal_year 2023
_chemical_formula_moiety 'I3, C23 H47 I N6 P'
_chemical_formula_sum 'C23 H47 I4 N6 P'
_chemical_formula_weight 946.23
_space_group_crystal_system monoclinic
_space_group_IT_number 14
_space_group_name_Hall '-P 2ybc'
_space_group_name_H-M_alt 'P 1 21/c 1'
_atom_sites_solution_hydrogens geom
_atom_sites_solution_primary dual
_audit_creation_date 2021-08-30
_audit_creation_method
;
Olex2 1.3
(compiled 2020.11.12 svn.r5f609507 for OlexSys, GUI svn.r6272)
;
_audit_update_record
;
2023-02-23 deposited with the CCDC.	2023-06-29 downloaded from the CCDC.
;
_cell_angle_alpha 90
_cell_angle_beta 92.711(3)
_cell_angle_gamma 90
_cell_formula_units_Z 4
_cell_length_a 19.1275(9)
_cell_length_b 9.9593(5)
_cell_length_c 17.3077(8)
_cell_measurement_reflns_used 9976
_cell_measurement_temperature 100
_cell_measurement_theta_max 28.85
_cell_measurement_theta_min 2.31
_cell_volume 3293.4(3)
_computing_cell_refinement 'SAINT v8.37A (Bruker, 2015)'
_computing_data_reduction 'SAINT v8.37A (Bruker, 2015)'
_computing_molecular_graphics 'Olex2 1.3 (Dolomanov et al., 2009)'
_computing_publication_material 'Olex2 1.3 (Dolomanov et al., 2009)'
_computing_structure_refinement 'SHELXL 2013/4 (Sheldrick, 2015)'
_computing_structure_solution 'SHELXT 2014/5 (Sheldrick, 2014)'
_diffrn_ambient_temperature 100
_diffrn_measured_fraction_theta_full 0.997
_diffrn_measured_fraction_theta_max 0.986
_diffrn_measurement_device_type 'Bruker APEX-II CCD'
_diffrn_measurement_method '\f and \w scans'
_diffrn_radiation_type MoK\a
_diffrn_radiation_wavelength 0.71073
_diffrn_reflns_av_R_equivalents 0.0551
_diffrn_reflns_av_unetI/netI 0.0375
_diffrn_reflns_Laue_measured_fraction_full 0.997
_diffrn_reflns_Laue_measured_fraction_max 0.986
_diffrn_reflns_limit_h_max 25
_diffrn_reflns_limit_h_min -25
_diffrn_reflns_limit_k_max 13
_diffrn_reflns_limit_k_min -13
_diffrn_reflns_limit_l_max 23
_diffrn_reflns_limit_l_min -23
_diffrn_reflns_number 50087
_diffrn_reflns_point_group_measured_fraction_full 0.997
_diffrn_reflns_point_group_measured_fraction_max 0.986
_diffrn_reflns_theta_full 25.242
_diffrn_reflns_theta_max 28.937
_diffrn_reflns_theta_min 1.066
_diffrn_source_current 0.6
_diffrn_source_power 0.03
_diffrn_source_voltage 50.0
_diffrn_standards_number 0
_exptl_absorpt_coefficient_mu 3.855
_exptl_absorpt_correction_T_max 1.0000
_exptl_absorpt_correction_T_min 0.4427
_exptl_absorpt_correction_type multi-scan
_exptl_absorpt_process_details
;
SADABS-2016/2 (Bruker,2016/2) was used for absorption correction.
wR2(int) was 0.1420 before and 0.0685 after correction.
The Ratio of minimum to maximum transmission is 0.4427.
The \l/2 correction factor is Not present.
;
_exptl_crystal_colour 'clear red'
_exptl_crystal_colour_lustre clear
_exptl_crystal_colour_primary red
_exptl_crystal_density_diffrn 1.908
_exptl_crystal_description block
_exptl_crystal_F_000 1816
_exptl_crystal_size_max 0.63
_exptl_crystal_size_mid 0.587
_exptl_crystal_size_min 0.177
_refine_diff_density_max 1.939
_refine_diff_density_min -0.703
_refine_diff_density_rms 0.171
_refine_ls_extinction_method none
_refine_ls_goodness_of_fit_ref 1.076
_refine_ls_hydrogen_treatment constr
_refine_ls_matrix_type full
_refine_ls_number_parameters 347
_refine_ls_number_reflns 8587
_refine_ls_number_restraints 7
_refine_ls_restrained_S_all 1.076
_refine_ls_R_factor_all 0.0431
_refine_ls_R_factor_gt 0.0379
_refine_ls_shift/su_max 0.001
_refine_ls_shift/su_mean 0.000
_refine_ls_structure_factor_coef Fsqd
_refine_ls_weighting_details 'w=1/[\s^2^(Fo^2^)+(0.0537P)^2^+7.8239P] where P=(Fo^2^+2Fc^2^)/3'
_refine_ls_weighting_scheme calc
_refine_ls_wR_factor_gt 0.1013
_refine_ls_wR_factor_ref 0.1061
_reflns_Friedel_coverage 0.000
_reflns_number_gt 7641
_reflns_number_total 8587
_reflns_threshold_expression 'I > 2\s(I)'
_cod_data_source_file d3sc02899b2.cif
_cod_data_source_block p21c_a_CCDC1
_cod_depositor_comments 'Adding full bibliography for 1569380--1569388.cif.'
_cod_database_code 1569383
_shelxl_version_number 2013-4
_shelx_space_group_comment
;
The symmetry employed for this shelxl refinement is uniquely defined
by the following loop, which should always be used as a source of
symmetry information in preference to the above space-group names.
They are only intended as comments.
;
_shelx_estimated_absorpt_t_max 0.549
_shelx_estimated_absorpt_t_min 0.195
_olex2_refinement_description
;
1. Fixed Uiso
 At 1.2 times of:
  All C(H,H) groups
 At 1.5 times of:
  All C(H,H,H) groups
2. Restrained distances
 P1-C1B
 1.78 with sigma of 0.02
3. Uiso/Uaniso restraints and constraints
Uanis(C1B) \\sim Ueq: with sigma of 0.005 and sigma for terminal atoms of 0.01
4. Others
 Fixed Sof: I4A(0.94) I1A(0.94) C1A(0.94) H1AA(0.94) H1AB(0.94) H1AC(0.94)
 I1B(0.06) C1B(0.06) H1BA(0.06) H1BB(0.06) H1BC(0.06) I4B(0.06)
5.a Secondary CH2 refined with riding coordinates:
 C7(H7A,H7B), C6(H6A,H6B), C3(H3A,H3B), C4(H4A,H4B)
5.b Me refined with riding coordinates:
 C1B(H1BA,H1BB,H1BC)
5.c Idealised Me refined as rotating group:
 C1A(H1AA,H1AB,H1AC), C11(H11A,H11B,H11C), C9(H9A,H9B,H9C), C23(H23A,H23B,
 H23C), C10(H10A,H10B,H10C), C18(H18A,H18B,H18C), C19(H19A,H19B,H19C), C17(H17A,
 H17B,H17C), C22(H22A,H22B,H22C), C21(H21A,H21B,H21C), C14(H14A,H14B,H14C),
 C15(H15A,H15B,H15C), C13(H13A,H13B,H13C)
;
_olex2_date_sample_data_collection 2021-05-03
_olex2_date_sample_submission 2021-05-03
_olex2_submission_original_sample_id PL793
_olex2_submission_special_instructions 'No special instructions were received'

loop_
_space_group_symop_operation_xyz
'x, y, z'
'-x, y+1/2, -z+1/2'
'-x, -y, -z'
'x, -y-1/2, z-1/2'

loop_
_atom_site_label
_atom_site_type_symbol
_atom_site_fract_x
_atom_site_fract_y
_atom_site_fract_z
_atom_site_U_iso_or_equiv
_atom_site_adp_type
_atom_site_occupancy
_atom_site_site_symmetry_order
_atom_site_calc_flag
_atom_site_refinement_flags_posn
_atom_site_refinement_flags_adp
_atom_site_refinement_flags_occupancy
_atom_site_disorder_assembly
_atom_site_disorder_group
I3 I 0.21708(2) 0.71763(2) 0.91998(2) 0.02435(7) Uani 1 1 d . . . . .
I4A I 0.08013(5) 0.63187(8) 0.85981(4) 0.02746(12) Uani 0.94 1 d . . P A 1
I1A I 0.30762(2) 0.09116(3) 0.83005(2) 0.02866(8) Uani 0.94 1 d . . P B 1
I2 I 0.35557(2) 0.80139(3) 0.97774(2) 0.03256(8) Uani 1 1 d . . . . .
P1 P 0.25716(5) 0.26970(10) 0.74109(6) 0.02166(18) Uani 1 1 d D . . . .
N3 N 0.40825(17) 0.4732(3) 0.6653(2) 0.0256(7) Uani 1 1 d . . . . .
N6 N 0.13751(18) 0.2641(3) 0.5699(2) 0.0260(7) Uani 1 1 d . . . . .
N4 N 0.40082(18) 0.2788(3) 0.6024(2) 0.0275(7) Uani 1 1 d . . . . .
N5 N 0.12060(18) 0.0657(3) 0.62757(19) 0.0249(6) Uani 1 1 d . . . . .
N1 N 0.31984(18) 0.3268(4) 0.6994(2) 0.0273(7) Uani 1 1 d . . . . .
N2 N 0.18945(18) 0.2277(3) 0.6956(2) 0.0281(7) Uani 1 1 d . . . . .
C1A C 0.2292(3) 0.3799(6) 0.8147(4) 0.0294(12) Uani 0.94 1 d . . P B 1
H1AA H 0.1951 0.3336 0.8458 0.044 Uiso 0.94 1 calc R U P B 1
H1AB H 0.2074 0.4597 0.7907 0.044 Uiso 0.94 1 calc R U P B 1
H1AC H 0.2696 0.4070 0.8479 0.044 Uiso 0.94 1 calc R U P B 1
C2 C 0.37243(19) 0.3555(4) 0.6579(2) 0.0219(7) Uani 1 1 d . . . . .
C5 C 0.15202(19) 0.1869(4) 0.6345(2) 0.0227(7) Uani 1 1 d . . . . .
C7 C 0.0881(2) 0.1890(4) 0.5186(2) 0.0290(8) Uani 1 1 d . . . . .
H7A H 0.1004 0.1970 0.4639 0.035 Uiso 1 1 calc R U . . .
H7B H 0.0395 0.2210 0.5238 0.035 Uiso 1 1 calc R U . . .
C8 C 0.4034(2) 0.5726(4) 0.7292(2) 0.0261(8) Uani 1 1 d . . . . .
C6 C 0.0966(2) 0.0467(4) 0.5471(2) 0.0309(8) Uani 1 1 d . . . . .
H6A H 0.0516 -0.0026 0.5432 0.037 Uiso 1 1 calc R U . . .
H6B H 0.1317 -0.0025 0.5178 0.037 Uiso 1 1 calc R U . . .
C3 C 0.4683(2) 0.4704(4) 0.6169(3) 0.0325(9) Uani 1 1 d . . . . .
H3A H 0.5118 0.4486 0.6475 0.039 Uiso 1 1 calc R U . . .
H3B H 0.4743 0.5574 0.5903 0.039 Uiso 1 1 calc R U . . .
C16 C 0.1258(2) -0.0489(4) 0.6826(3) 0.0273(8) Uani 1 1 d . . . . .
C11 C 0.3319(2) 0.6388(4) 0.7248(2) 0.0278(8) Uani 1 1 d . . . . .
H11A H 0.3242 0.6817 0.6741 0.042 Uiso 1 1 calc R U . . .
H11B H 0.3297 0.7067 0.7656 0.042 Uiso 1 1 calc R U . . .
H11C H 0.2958 0.5707 0.7318 0.042 Uiso 1 1 calc R U . . .
C9 C 0.4573(3) 0.6834(5) 0.7181(3) 0.0370(10) Uani 1 1 d . . . . .
H9A H 0.5043 0.6440 0.7188 0.055 Uiso 1 1 calc R U . . .
H9B H 0.4549 0.7492 0.7600 0.055 Uiso 1 1 calc R U . . .
H9C H 0.4474 0.7281 0.6683 0.055 Uiso 1 1 calc R U . . .
C4 C 0.4491(2) 0.3608(5) 0.5604(3) 0.0359(10) Uani 1 1 d . . . . .
H4A H 0.4263 0.3977 0.5124 0.043 Uiso 1 1 calc R U . . .
H4B H 0.4909 0.3086 0.5469 0.043 Uiso 1 1 calc R U . . .
C23 C 0.1049(3) 0.4599(5) 0.4905(3) 0.0402(11) Uani 1 1 d . . . . .
H23A H 0.1377 0.4266 0.4532 0.060 Uiso 1 1 calc R U . . .
H23B H 0.1037 0.5583 0.4889 0.060 Uiso 1 1 calc R U . . .
H23C H 0.0580 0.4246 0.4773 0.060 Uiso 1 1 calc R U . . .
C20 C 0.1285(2) 0.4136(4) 0.5718(3) 0.0296(8) Uani 1 1 d . . . . .
C12 C 0.3726(2) 0.1526(4) 0.5677(2) 0.0267(8) Uani 1 1 d . . . . .
C10 C 0.4188(3) 0.5035(5) 0.8069(2) 0.0344(9) Uani 1 1 d . . . . .
H10A H 0.3843 0.4323 0.8139 0.052 Uiso 1 1 calc R U . . .
H10B H 0.4161 0.5694 0.8487 0.052 Uiso 1 1 calc R U . . .
H10C H 0.4658 0.4643 0.8078 0.052 Uiso 1 1 calc R U . . .
C18 C 0.1091(2) 0.0002(4) 0.7635(2) 0.0297(8) Uani 1 1 d . . . . .
H18A H 0.1455 0.0627 0.7824 0.045 Uiso 1 1 calc R U . . .
H18B H 0.1073 -0.0767 0.7986 0.045 Uiso 1 1 calc R U . . .
H18C H 0.0637 0.0460 0.7611 0.045 Uiso 1 1 calc R U . . .
C19 C 0.0701(3) -0.1519(4) 0.6575(3) 0.0363(10) Uani 1 1 d . . . . .
H19A H 0.0238 -0.1095 0.6565 0.054 Uiso 1 1 calc R U . . .
H19B H 0.0712 -0.2269 0.6941 0.054 Uiso 1 1 calc R U . . .
H19C H 0.0794 -0.1853 0.6057 0.054 Uiso 1 1 calc R U . . .
C17 C 0.1977(2) -0.1141(5) 0.6806(3) 0.0362(10) Uani 1 1 d . . . . .
H17A H 0.2053 -0.1465 0.6282 0.054 Uiso 1 1 calc R U . . .
H17B H 0.2004 -0.1898 0.7169 0.054 Uiso 1 1 calc R U . . .
H17C H 0.2338 -0.0479 0.6956 0.054 Uiso 1 1 calc R U . . .
C22 C 0.0734(3) 0.4497(5) 0.6284(3) 0.0401(10) Uani 1 1 d . . . . .
H22A H 0.0300 0.4010 0.6147 0.060 Uiso 1 1 calc R U . . .
H22B H 0.0644 0.5466 0.6262 0.060 Uiso 1 1 calc R U . . .
H22C H 0.0900 0.4249 0.6809 0.060 Uiso 1 1 calc R U . . .
C21 C 0.1970(3) 0.4857(5) 0.5920(3) 0.0464(13) Uani 1 1 d . . . . .
H21A H 0.2089 0.4758 0.6474 0.070 Uiso 1 1 calc R U . . .
H21B H 0.1921 0.5812 0.5792 0.070 Uiso 1 1 calc R U . . .
H21C H 0.2343 0.4465 0.5623 0.070 Uiso 1 1 calc R U . . .
C14 C 0.3704(4) 0.0453(5) 0.6297(3) 0.0482(13) Uani 1 1 d . . . . .
H14A H 0.4168 0.0369 0.6560 0.072 Uiso 1 1 calc R U . . .
H14B H 0.3570 -0.0407 0.6059 0.072 Uiso 1 1 calc R U . . .
H14C H 0.3361 0.0704 0.6674 0.072 Uiso 1 1 calc R U . . .
C15 C 0.3020(3) 0.1755(6) 0.5288(3) 0.0492(13) Uani 1 1 d . . . . .
H15A H 0.2692 0.2054 0.5671 0.074 Uiso 1 1 calc R U . . .
H15B H 0.2849 0.0916 0.5050 0.074 Uiso 1 1 calc R U . . .
H15C H 0.3055 0.2444 0.4887 0.074 Uiso 1 1 calc R U . . .
C13 C 0.4236(3) 0.1035(6) 0.5089(4) 0.0529(15) Uani 1 1 d . . . . .
H13A H 0.4237 0.1663 0.4654 0.079 Uiso 1 1 calc R U . . .
H13B H 0.4091 0.0144 0.4901 0.079 Uiso 1 1 calc R U . . .
H13C H 0.4707 0.0980 0.5334 0.079 Uiso 1 1 calc R U . . .
I1B I 0.1976(5) 0.3902(9) 0.8162(5) 0.0502(18) Uani 0.06 1 d . . P B 2
C1B C 0.279(4) 0.126(5) 0.801(4) 0.035(15) Uani 0.06 1 d D U P B 2
H1BA H 0.3263 0.0964 0.7911 0.052 Uiso 0.06 1 calc R U P B 2
H1BB H 0.2456 0.0535 0.7884 0.052 Uiso 0.06 1 calc R U P B 2
H1BC H 0.2760 0.1510 0.8553 0.052 Uiso 0.06 1 calc R U P B 2
I4B I 0.0764(8) 0.6615(14) 0.8785(9) 0.041(3) Uani 0.06 1 d . . P A 2

loop_
_atom_site_aniso_label
_atom_site_aniso_U_11
_atom_site_aniso_U_22
_atom_site_aniso_U_33
_atom_site_aniso_U_23
_atom_site_aniso_U_13
_atom_site_aniso_U_12
I3 0.02409(13) 0.02336(13) 0.02596(13) 0.00090(8) 0.00516(10) 0.00085(8)
I4A 0.0230(2) 0.0284(3) 0.0311(3) 0.00424(17) 0.00259(18) -0.0010(2)
I1A 0.03368(16) 0.02668(14) 0.02506(14) 0.00282(10) -0.00454(11) 0.00261(10)
I2 0.02617(14) 0.03422(15) 0.03697(16) 0.00092(11) -0.00193(11) -0.00093(10)
P1 0.0203(4) 0.0245(4) 0.0203(4) 0.0004(3) 0.0019(3) -0.0007(3)
N3 0.0195(15) 0.0275(16) 0.0299(17) -0.0013(13) 0.0045(13) -0.0012(12)
N6 0.0224(16) 0.0282(16) 0.0272(16) 0.0048(13) -0.0004(13) -0.0011(12)
N4 0.0233(16) 0.0269(16) 0.0330(18) -0.0048(13) 0.0098(14) 0.0002(12)
N5 0.0254(16) 0.0221(15) 0.0270(16) -0.0013(12) 0.0009(13) 0.0019(12)
N1 0.0249(17) 0.0288(16) 0.0287(17) -0.0018(13) 0.0053(13) -0.0033(13)
N2 0.0241(16) 0.0293(17) 0.0303(17) 0.0035(13) -0.0037(14) -0.0055(13)
C1A 0.027(3) 0.031(2) 0.031(2) -0.0028(18) 0.010(3) -0.001(2)
C2 0.0180(16) 0.0250(17) 0.0227(17) 0.0013(13) 0.0001(13) 0.0032(13)
C5 0.0151(16) 0.0242(17) 0.0290(18) 0.0006(14) 0.0030(14) 0.0000(13)
C7 0.031(2) 0.0293(19) 0.0266(19) -0.0004(15) 0.0008(16) -0.0033(15)
C8 0.0270(19) 0.0260(18) 0.0250(18) 0.0003(14) -0.0018(15) 0.0002(14)
C6 0.034(2) 0.030(2) 0.028(2) -0.0044(15) -0.0023(17) 0.0047(16)
C3 0.0235(19) 0.034(2) 0.041(2) -0.0012(17) 0.0101(17) -0.0001(16)
C16 0.0254(19) 0.0192(16) 0.037(2) 0.0021(15) -0.0035(16) 0.0011(14)
C11 0.030(2) 0.0217(17) 0.032(2) -0.0026(14) 0.0031(16) 0.0009(14)
C9 0.033(2) 0.034(2) 0.044(3) -0.0074(19) 0.0002(19) -0.0070(17)
C4 0.030(2) 0.038(2) 0.041(2) -0.0041(19) 0.0172(19) -0.0043(17)
C23 0.041(3) 0.039(2) 0.040(2) 0.0147(19) -0.011(2) -0.0063(19)
C20 0.027(2) 0.0240(18) 0.037(2) 0.0094(15) -0.0044(17) -0.0015(14)
C12 0.0221(18) 0.032(2) 0.0257(18) -0.0064(15) 0.0027(15) -0.0001(14)
C10 0.043(2) 0.034(2) 0.026(2) 0.0002(16) -0.0075(18) -0.0008(18)
C18 0.032(2) 0.0235(18) 0.034(2) 0.0054(15) 0.0031(17) -0.0019(15)
C19 0.038(2) 0.026(2) 0.044(2) 0.0038(17) -0.011(2) -0.0045(17)
C17 0.033(2) 0.029(2) 0.045(3) -0.0067(18) -0.0094(19) 0.0100(17)
C22 0.044(3) 0.027(2) 0.049(3) 0.0025(19) -0.001(2) 0.0043(18)
C21 0.038(3) 0.034(2) 0.065(3) 0.020(2) -0.020(2) -0.0133(19)
C14 0.079(4) 0.032(2) 0.034(2) -0.0051(18) -0.003(3) 0.003(2)
C15 0.042(3) 0.061(3) 0.043(3) -0.017(2) -0.011(2) 0.004(2)
C13 0.048(3) 0.048(3) 0.065(4) -0.028(3) 0.024(3) -0.007(2)
I1B 0.056(5) 0.052(4) 0.044(3) -0.012(3) 0.014(4) -0.007(4)
C1B 0.034(17) 0.035(17) 0.035(17) -0.004(10) -0.001(10) -0.003(10)
I4B 0.023(3) 0.038(6) 0.064(9) 0.014(4) 0.010(5) 0.007(4)

loop_
_atom_type_symbol
_atom_type_description
_atom_type_scat_dispersion_real
_atom_type_scat_dispersion_imag
_atom_type_scat_source
C C 0.0033 0.0016 'International Tables Vol C Tables 4.2.6.8 and 6.1.1.4'
H H 0.0000 0.0000 'International Tables Vol C Tables 4.2.6.8 and 6.1.1.4'
I I -0.4742 1.8119 'International Tables Vol C Tables 4.2.6.8 and 6.1.1.4'
N N 0.0061 0.0033 'International Tables Vol C Tables 4.2.6.8 and 6.1.1.4'
P P 0.1023 0.0942 'International Tables Vol C Tables 4.2.6.8 and 6.1.1.4'

loop_
_geom_angle_atom_site_label_1
_geom_angle_atom_site_label_2
_geom_angle_atom_site_label_3
_geom_angle
_geom_angle_site_symmetry_1
_geom_angle_site_symmetry_3
_geom_angle_publ_flag
I4A I3 I2 178.913(17) . . ?
I4B I3 I2 172.3(2) . . ?
N1 P1 I1A 105.28(14) . . ?
N1 P1 N2 121.05(19) . . ?
N1 P1 C1A 112.0(2) . . ?
N1 P1 I1B 121.8(3) . . ?
N1 P1 C1B 114(3) . . ?
N2 P1 I1A 114.21(14) . . ?
N2 P1 C1A 105.0(2) . . ?
N2 P1 I1B 90.2(3) . . ?
N2 P1 C1B 104(3) . . ?
C1A P1 I1A 96.7(2) . . ?
C1B P1 I1B 102(3) . . ?
C2 N3 C8 126.3(3) . . ?
C2 N3 C3 109.7(3) . . ?
C3 N3 C8 121.3(3) . . ?
C5 N6 C7 107.8(3) . . ?
C5 N6 C20 123.8(3) . . ?
C7 N6 C20 116.5(3) . . ?
C2 N4 C4 108.8(3) . . ?
C2 N4 C12 127.7(3) . . ?
C4 N4 C12 120.1(3) . . ?
C5 N5 C6 108.6(3) . . ?
C5 N5 C16 127.8(3) . . ?
C6 N5 C16 121.4(3) . . ?
C2 N1 P1 170.1(3) . . ?
C5 N2 P1 155.3(3) . . ?
P1 C1A H1AA 109.5 . . ?
P1 C1A H1AB 109.5 . . ?
P1 C1A H1AC 109.5 . . ?
H1AA C1A H1AB 109.5 . . ?
H1AA C1A H1AC 109.5 . . ?
H1AB C1A H1AC 109.5 . . ?
N3 C2 N4 109.5(3) . . ?
N1 C2 N3 122.6(4) . . ?
N1 C2 N4 127.9(4) . . ?
N5 C5 N6 110.8(3) . . ?
N2 C5 N6 124.3(3) . . ?
N2 C5 N5 124.9(4) . . ?
N6 C7 H7A 111.2 . . ?
N6 C7 H7B 111.2 . . ?
N6 C7 C6 103.0(3) . . ?
H7A C7 H7B 109.1 . . ?
C6 C7 H7A 111.2 . . ?
C6 C7 H7B 111.2 . . ?
N3 C8 C11 109.8(3) . . ?
N3 C8 C9 108.6(3) . . ?
N3 C8 C10 109.7(3) . . ?
C11 C8 C9 107.0(3) . . ?
C11 C8 C10 112.1(4) . . ?
C10 C8 C9 109.5(4) . . ?
N5 C6 C7 102.4(3) . . ?
N5 C6 H6A 111.3 . . ?
N5 C6 H6B 111.3 . . ?
C7 C6 H6A 111.3 . . ?
C7 C6 H6B 111.3 . . ?
H6A C6 H6B 109.2 . . ?
N3 C3 H3A 111.3 . . ?
N3 C3 H3B 111.3 . . ?
N3 C3 C4 102.4(3) . . ?
H3A C3 H3B 109.2 . . ?
C4 C3 H3A 111.3 . . ?
C4 C3 H3B 111.3 . . ?
N5 C16 C18 109.3(3) . . ?
N5 C16 C19 108.0(3) . . ?
N5 C16 C17 110.2(4) . . ?
C19 C16 C18 107.6(4) . . ?
C17 C16 C18 112.6(4) . . ?
C17 C16 C19 109.1(4) . . ?
C8 C11 H11A 109.5 . . ?
C8 C11 H11B 109.5 . . ?
C8 C11 H11C 109.5 . . ?
H11A C11 H11B 109.5 . . ?
H11A C11 H11C 109.5 . . ?
H11B C11 H11C 109.5 . . ?
C8 C9 H9A 109.5 . . ?
C8 C9 H9B 109.5 . . ?
C8 C9 H9C 109.5 . . ?
H9A C9 H9B 109.5 . . ?
H9A C9 H9C 109.5 . . ?
H9B C9 H9C 109.5 . . ?
N4 C4 C3 102.9(4) . . ?
N4 C4 H4A 111.2 . . ?
N4 C4 H4B 111.2 . . ?
C3 C4 H4A 111.2 . . ?
C3 C4 H4B 111.2 . . ?
H4A C4 H4B 109.1 . . ?
H23A C23 H23B 109.5 . . ?
H23A C23 H23C 109.5 . . ?
H23B C23 H23C 109.5 . . ?
C20 C23 H23A 109.5 . . ?
C20 C23 H23B 109.5 . . ?
C20 C23 H23C 109.5 . . ?
N6 C20 C23 108.0(4) . . ?
N6 C20 C22 109.5(3) . . ?
N6 C20 C21 112.0(4) . . ?
C22 C20 C23 109.8(4) . . ?
C22 C20 C21 111.0(4) . . ?
C21 C20 C23 106.4(4) . . ?
N4 C12 C14 109.4(3) . . ?
N4 C12 C15 110.8(4) . . ?
N4 C12 C13 108.1(4) . . ?
C14 C12 C13 106.7(4) . . ?
C15 C12 C14 111.7(4) . . ?
C15 C12 C13 109.9(4) . . ?
C8 C10 H10A 109.5 . . ?
C8 C10 H10B 109.5 . . ?
C8 C10 H10C 109.5 . . ?
H10A C10 H10B 109.5 . . ?
H10A C10 H10C 109.5 . . ?
H10B C10 H10C 109.5 . . ?
C16 C18 H18A 109.5 . . ?
C16 C18 H18B 109.5 . . ?
C16 C18 H18C 109.5 . . ?
H18A C18 H18B 109.5 . . ?
H18A C18 H18C 109.5 . . ?
H18B C18 H18C 109.5 . . ?
C16 C19 H19A 109.5 . . ?
C16 C19 H19B 109.5 . . ?
C16 C19 H19C 109.5 . . ?
H19A C19 H19B 109.5 . . ?
H19A C19 H19C 109.5 . . ?
H19B C19 H19C 109.5 . . ?
C16 C17 H17A 109.5 . . ?
C16 C17 H17B 109.5 . . ?
C16 C17 H17C 109.5 . . ?
H17A C17 H17B 109.5 . . ?
H17A C17 H17C 109.5 . . ?
H17B C17 H17C 109.5 . . ?
C20 C22 H22A 109.5 . . ?
C20 C22 H22B 109.5 . . ?
C20 C22 H22C 109.5 . . ?
H22A C22 H22B 109.5 . . ?
H22A C22 H22C 109.5 . . ?
H22B C22 H22C 109.5 . . ?
C20 C21 H21A 109.5 . . ?
C20 C21 H21B 109.5 . . ?
C20 C21 H21C 109.5 . . ?
H21A C21 H21B 109.5 . . ?
H21A C21 H21C 109.5 . . ?
H21B C21 H21C 109.5 . . ?
C12 C14 H14A 109.5 . . ?
C12 C14 H14B 109.5 . . ?
C12 C14 H14C 109.5 . . ?
H14A C14 H14B 109.5 . . ?
H14A C14 H14C 109.5 . . ?
H14B C14 H14C 109.5 . . ?
C12 C15 H15A 109.5 . . ?
C12 C15 H15B 109.5 . . ?
C12 C15 H15C 109.5 . . ?
H15A C15 H15B 109.5 . . ?
H15A C15 H15C 109.5 . . ?
H15B C15 H15C 109.5 . . ?
C12 C13 H13A 109.5 . . ?
C12 C13 H13B 109.5 . . ?
C12 C13 H13C 109.5 . . ?
H13A C13 H13B 109.5 . . ?
H13A C13 H13C 109.5 . . ?
H13B C13 H13C 109.5 . . ?
P1 C1B H1BA 109.5 . . ?
P1 C1B H1BB 109.5 . . ?
P1 C1B H1BC 109.5 . . ?
H1BA C1B H1BB 109.5 . . ?
H1BA C1B H1BC 109.5 . . ?
H1BB C1B H1BC 109.5 . . ?

loop_
_geom_bond_atom_site_label_1
_geom_bond_atom_site_label_2
_geom_bond_distance
_geom_bond_site_symmetry_2
_geom_bond_publ_flag
I3 I4A 2.9014(10) . ?
I3 I2 2.9088(4) . ?
I3 I4B 2.808(17) . ?
I1A P1 2.5146(10) . ?
P1 N1 1.537(4) . ?
P1 N2 1.542(3) . ?
P1 C1A 1.783(6) . ?
P1 I1B 2.137(8) . ?
P1 C1B 1.80(2) . ?
N3 C2 1.360(5) . ?
N3 C8 1.491(5) . ?
N3 C3 1.453(5) . ?
N6 C5 1.374(5) . ?
N6 C7 1.471(5) . ?
N6 C20 1.499(5) . ?
N4 C2 1.361(5) . ?
N4 C4 1.454(5) . ?
N4 C12 1.484(5) . ?
N5 C5 1.352(5) . ?
N5 C6 1.458(5) . ?
N5 C16 1.487(5) . ?
N1 C2 1.296(5) . ?
N2 C5 1.312(5) . ?
C1A H1AA 0.9800 . ?
C1A H1AB 0.9800 . ?
C1A H1AC 0.9800 . ?
C7 H7A 0.9900 . ?
C7 H7B 0.9900 . ?
C7 C6 1.507(6) . ?
C8 C11 1.515(6) . ?
C8 C9 1.530(6) . ?
C8 C10 1.526(6) . ?
C6 H6A 0.9900 . ?
C6 H6B 0.9900 . ?
C3 H3A 0.9900 . ?
C3 H3B 0.9900 . ?
C3 C4 1.500(6) . ?
C16 C18 1.530(6) . ?
C16 C19 1.527(6) . ?
C16 C17 1.523(6) . ?
C11 H11A 0.9800 . ?
C11 H11B 0.9800 . ?
C11 H11C 0.9800 . ?
C9 H9A 0.9800 . ?
C9 H9B 0.9800 . ?
C9 H9C 0.9800 . ?
C4 H4A 0.9900 . ?
C4 H4B 0.9900 . ?
C23 H23A 0.9800 . ?
C23 H23B 0.9800 . ?
C23 H23C 0.9800 . ?
C23 C20 1.529(6) . ?
C20 C22 1.515(7) . ?
C20 C21 1.521(6) . ?
C12 C14 1.517(7) . ?
C12 C15 1.499(6) . ?
C12 C13 1.522(6) . ?
C10 H10A 0.9800 . ?
C10 H10B 0.9800 . ?
C10 H10C 0.9800 . ?
C18 H18A 0.9800 . ?
C18 H18B 0.9800 . ?
C18 H18C 0.9800 . ?
C19 H19A 0.9800 . ?
C19 H19B 0.9800 . ?
C19 H19C 0.9800 . ?
C17 H17A 0.9800 . ?
C17 H17B 0.9800 . ?
C17 H17C 0.9800 . ?
C22 H22A 0.9800 . ?
C22 H22B 0.9800 . ?
C22 H22C 0.9800 . ?
C21 H21A 0.9800 . ?
C21 H21B 0.9800 . ?
C21 H21C 0.9800 . ?
C14 H14A 0.9800 . ?
C14 H14B 0.9800 . ?
C14 H14C 0.9800 . ?
C15 H15A 0.9800 . ?
C15 H15B 0.9800 . ?
C15 H15C 0.9800 . ?
C13 H13A 0.9800 . ?
C13 H13B 0.9800 . ?
C13 H13C 0.9800 . ?
C1B H1BA 0.9800 . ?
C1B H1BB 0.9800 . ?
C1B H1BC 0.9800 . ?

loop_
_geom_torsion_atom_site_label_1
_geom_torsion_atom_site_label_2
_geom_torsion_atom_site_label_3
_geom_torsion_atom_site_label_4
_geom_torsion
_geom_torsion_site_symmetry_1
_geom_torsion_site_symmetry_2
_geom_torsion_site_symmetry_3
_geom_torsion_site_symmetry_4
_geom_torsion_publ_flag
I1A P1 N2 C5 -102.2(7) . . . . ?
P1 N2 C5 N6 -70.5(9) . . . . ?
P1 N2 C5 N5 111.9(7) . . . . ?
N3 C3 C4 N4 -24.8(4) . . . . ?
N6 C7 C6 N5 26.0(4) . . . . ?
N1 P1 N2 C5 25.3(8) . . . . ?
C1A P1 N2 C5 153.1(8) . . . . ?
C2 N3 C8 C11 -68.3(5) . . . . ?
C2 N3 C8 C9 175.0(4) . . . . ?
C2 N3 C8 C10 55.4(5) . . . . ?
C2 N3 C3 C4 19.4(5) . . . . ?
C2 N4 C4 C3 23.1(5) . . . . ?
C2 N4 C12 C14 -63.4(6) . . . . ?
C2 N4 C12 C15 60.2(6) . . . . ?
C2 N4 C12 C13 -179.2(4) . . . . ?
C5 N6 C7 C6 -19.3(4) . . . . ?
C5 N6 C20 C23 -173.7(4) . . . . ?
C5 N6 C20 C22 -54.1(5) . . . . ?
C5 N6 C20 C21 69.5(5) . . . . ?
C5 N5 C6 C7 -25.0(4) . . . . ?
C5 N5 C16 C18 52.1(5) . . . . ?
C5 N5 C16 C19 168.8(4) . . . . ?
C5 N5 C16 C17 -72.1(5) . . . . ?
C7 N6 C5 N5 4.2(4) . . . . ?
C7 N6 C5 N2 -173.7(4) . . . . ?
C7 N6 C20 C23 -35.4(5) . . . . ?
C7 N6 C20 C22 84.2(4) . . . . ?
C7 N6 C20 C21 -152.2(4) . . . . ?
C8 N3 C2 N4 -167.1(3) . . . . ?
C8 N3 C2 N1 12.6(6) . . . . ?
C8 N3 C3 C4 -177.9(4) . . . . ?
C6 N5 C5 N6 13.7(4) . . . . ?
C6 N5 C5 N2 -168.4(4) . . . . ?
C6 N5 C16 C18 -146.6(4) . . . . ?
C6 N5 C16 C19 -30.0(5) . . . . ?
C6 N5 C16 C17 89.1(4) . . . . ?
C3 N3 C2 N4 -5.6(5) . . . . ?
C3 N3 C2 N1 174.2(4) . . . . ?
C3 N3 C8 C11 132.0(4) . . . . ?
C3 N3 C8 C9 15.3(5) . . . . ?
C3 N3 C8 C10 -104.3(4) . . . . ?
C16 N5 C5 N6 176.8(4) . . . . ?
C16 N5 C5 N2 -5.3(6) . . . . ?
C16 N5 C6 C7 170.6(3) . . . . ?
C4 N4 C2 N3 -11.7(5) . . . . ?
C4 N4 C2 N1 168.5(4) . . . . ?
C4 N4 C12 C14 139.7(4) . . . . ?
C4 N4 C12 C15 -96.6(5) . . . . ?
C4 N4 C12 C13 23.9(6) . . . . ?
C20 N6 C5 N5 145.5(4) . . . . ?
C20 N6 C5 N2 -32.4(6) . . . . ?
C20 N6 C7 C6 -163.8(4) . . . . ?
C12 N4 C2 N3 -170.6(4) . . . . ?
C12 N4 C2 N1 9.6(7) . . . . ?
C12 N4 C4 C3 -176.1(4) . . . . ?
I1B P1 N2 C5 153.4(8) . . . . ?
C1B P1 N2 C5 -104(3) . . . . ?
